data_7004009
loop_
_publ_author_name
'Ogoshi, Sensuke'
'Kato, Tetsuya'
'Ohashi, Masato'
'Kurosawa, Hideo'

_publ_section_title
;
 Formation of acylruthenium promoted by coordination of AlMe3 to
 (\h4-cyclopentadienone)Ru(CO)3
;
_journal_issue 17
_journal_name_full 'Dalton Transactions'
_journal_page_first 2232
_journal_page_last 2234
_journal_paper_doi 10.1039/b802019c
_journal_year 2008
_chemical_formula_moiety '2(C32 H21 O4 Ru), 3(C6 H6), 2(C F3 O3 S)'
_chemical_formula_sum 'C84 H60 F6 O14 Ru2 S2'
_chemical_formula_weight 1673.58
_chemical_name_systematic
;
?
;
_space_group_IT_number 14
_symmetry_cell_setting monoclinic
_symmetry_Int_Tables_number 14
_symmetry_space_group_name_Hall '-P 2yn'
_symmetry_space_group_name_H-M 'P 1 21/n 1'
_atom_sites_solution_hydrogens geom
_atom_sites_solution_primary direct
_atom_sites_solution_secondary difmap
_audit_creation_method SHELXL-97
_cell_angle_alpha 90.00
_cell_angle_beta 107.013(3)
_cell_angle_gamma 90.00
_cell_formula_units_Z 4
_cell_length_a 17.079(6)
_cell_length_b 19.512(6)
_cell_length_c 23.835(8)
_cell_measurement_temperature 293(2)
_cell_volume 7595(4)
_computing_cell_refinement PROCESS-AUTO
_computing_data_collection PROCESS-AUTO
_computing_data_reduction CrystalStructure
_computing_molecular_graphics 'Ortep-3 (Louis J. Farrugia, 1999)'
_computing_publication_material 'SHELXL-97 and modified'
_computing_structure_refinement 'SHELXL-97 (Sheldrick, 1997)'
_computing_structure_solution 'SHELXS-97 (Sheldrick, 1990)'
_diffrn_ambient_temperature 292(2)
_diffrn_detector_area_resol_mean 10.00
_diffrn_measured_fraction_theta_full 0.997
_diffrn_measured_fraction_theta_max 0.997
_diffrn_measurement_device_type 'Rigaku RAXIS-RAPID'
_diffrn_measurement_method \w
_diffrn_radiation_monochromator graphite
_diffrn_radiation_source 'fine-focus sealed tube'
_diffrn_radiation_type MoK\a
_diffrn_radiation_wavelength 0.71070
_diffrn_reflns_av_R_equivalents 0.0837
_diffrn_reflns_av_sigmaI/netI 0.1425
_diffrn_reflns_limit_h_max 22
_diffrn_reflns_limit_h_min -22
_diffrn_reflns_limit_k_max 25
_diffrn_reflns_limit_k_min -12
_diffrn_reflns_limit_l_max 29
_diffrn_reflns_limit_l_min -30
_diffrn_reflns_number 60835
_diffrn_reflns_theta_full 27.48
_diffrn_reflns_theta_max 27.48
_diffrn_reflns_theta_min 3.07
_exptl_absorpt_coefficient_mu 0.533
_exptl_absorpt_correction_type none
_exptl_crystal_colour yellow
_exptl_crystal_density_diffrn 1.464
_exptl_crystal_density_method 'not measured'
_exptl_crystal_description block
_exptl_crystal_F_000 3400
_exptl_crystal_size_max 0.10
_exptl_crystal_size_mid 0.10
_exptl_crystal_size_min 0.10
_refine_diff_density_max 0.478
_refine_diff_density_min -0.657
_refine_diff_density_rms 0.091
_refine_ls_extinction_method none
_refine_ls_goodness_of_fit_ref 1.086
_refine_ls_hydrogen_treatment mixed
_refine_ls_matrix_type full
_refine_ls_number_parameters 977
_refine_ls_number_reflns 17359
_refine_ls_number_restraints 0
_refine_ls_restrained_S_all 1.086
_refine_ls_R_factor_all 0.2073
_refine_ls_R_factor_gt 0.1028
_refine_ls_shift/su_max 0.000
_refine_ls_shift/su_mean 0.000
_refine_ls_structure_factor_coef Fsqd
_refine_ls_weighting_details 'calc w=1/[\s^2^(Fo^2^)+(0.0340P)^2^+18.2166P] where P=(Fo^2^+2Fc^2^)/3'
_refine_ls_weighting_scheme calc
_refine_ls_wR_factor_gt 0.1420
_refine_ls_wR_factor_ref 0.1760
_reflns_number_gt 8671
_reflns_number_total 17359
_reflns_threshold_expression >2sigma(I)
_cod_data_source_file b802019c.txt
_cod_data_source_block a
_cod_depositor_comments
;
The following automatic conversions were performed:
'_symmetry_cell_setting' value 'Monoclinic' changed to 'monoclinic'
according to '/home/saulius/struct/CIF-dictionaries/cif_core.dic'
dictionary named 'cif_core.dic' version 2.4.1 from 2010-06-29.

Automatic conversion script
Id: cif_fix_enum 1527 2010-12-29 10:47:43Z saulius 
;
_cod_original_sg_symbol_H-M 'P 21/n'
_cod_database_code 7004009

loop_
_symmetry_equiv_pos_as_xyz
'x, y, z'
'x+1/2, -y+1/2, z+1/2'
'-x, -y, -z'
'-x-1/2, y-1/2, -z-1/2'

loop_
_atom_site_label
_atom_site_type_symbol
_atom_site_fract_x
_atom_site_fract_y
_atom_site_fract_z
_atom_site_U_iso_or_equiv
_atom_site_adp_type
_atom_site_occupancy
_atom_site_symmetry_multiplicity
_atom_site_calc_flag
_atom_site_refinement_flags
_atom_site_disorder_assembly
_atom_site_disorder_group
Ru1 Ru 0.15735(3) 0.43828(3) 0.71003(2) 0.03787(16) Uani 1 1 d . . .
Ru2 Ru 0.19009(3) 0.44139(3) 0.21182(2) 0.03748(16) Uani 1 1 d . . .
S1 S -0.17091(14) 0.52318(13) 0.58853(10) 0.0643(6) Uani 1 1 d . . .
S2 S -0.13274(14) 0.52959(12) 0.09156(10) 0.0584(6) Uani 1 1 d . . .
O1 O 0.0544(3) 0.5265(3) 0.5943(2) 0.0441(13) Uani 1 1 d . . .
H1 H 0.003(5) 0.520(4) 0.596(3) 0.066 Uiso 1 1 d . . .
O2 O 0.0437(4) 0.5421(3) 0.7422(3) 0.0765(19) Uani 1 1 d . . .
O3 O 0.2976(4) 0.4832(4) 0.8158(3) 0.094(2) Uani 1 1 d . . .
O4 O 0.1134(5) 0.3195(3) 0.7787(3) 0.093(2) Uani 1 1 d . . .
O5 O -0.0839(3) 0.5208(4) 0.6141(3) 0.095(2) Uani 1 1 d . . .
O6 O -0.2141(4) 0.5407(4) 0.6293(3) 0.091(2) Uani 1 1 d . . .
O7 O -0.2089(4) 0.4677(4) 0.5498(3) 0.104(2) Uani 1 1 d . . .
O8 O 0.0880(3) 0.5229(2) 0.0914(2) 0.0493(13) Uani 1 1 d . . .
H8 H 0.0406 0.5091 0.0817 0.074 Uiso 1 1 calc R . .
O9 O 0.0936(4) 0.5582(3) 0.2451(3) 0.0821(19) Uani 1 1 d . . .
O10 O 0.3445(3) 0.4800(3) 0.3100(3) 0.0741(19) Uani 1 1 d . . .
O11 O 0.1332(4) 0.3372(3) 0.2870(3) 0.081(2) Uani 1 1 d . . .
O12 O -0.0744(3) 0.5165(3) 0.0602(3) 0.0708(17) Uani 1 1 d . . .
O13 O -0.1979(4) 0.4817(4) 0.0801(4) 0.119(3) Uani 1 1 d . . .
O14 O -0.0955(5) 0.5507(4) 0.1495(3) 0.131(3) Uani 1 1 d . . .
F1 F -0.1610(4) 0.6526(3) 0.5687(3) 0.127(3) Uani 1 1 d . . .
F2 F -0.2625(4) 0.6030(4) 0.5098(3) 0.147(3) Uani 1 1 d . . .
F3 F -0.1447(5) 0.5866(5) 0.5020(3) 0.171(4) Uani 1 1 d . . .
F4 F -0.2186(4) 0.5962(4) 0.0008(3) 0.135(3) Uani 1 1 d . . .
F5 F -0.2401(4) 0.6265(3) 0.0808(4) 0.132(3) Uani 1 1 d . . .
F6 F -0.1339(4) 0.6578(3) 0.0599(3) 0.119(2) Uani 1 1 d . . .
C1 C -0.1853(7) 0.5935(7) 0.5413(5) 0.092(4) Uani 1 1 d . . .
C2 C 0.0858(5) 0.5021(4) 0.7323(3) 0.054(2) Uani 1 1 d . . .
C3 C 0.2452(5) 0.4660(5) 0.7768(4) 0.061(2) Uani 1 1 d . . .
C4 C 0.1289(5) 0.3645(4) 0.7542(3) 0.056(2) Uani 1 1 d . . .
C5 C -0.1839(6) 0.6062(5) 0.0565(5) 0.073(3) Uani 1 1 d . . .
C6 C 0.1284(5) 0.5140(5) 0.2339(3) 0.052(2) Uani 1 1 d . . .
C7 C 0.2861(5) 0.4641(4) 0.2759(4) 0.055(2) Uani 1 1 d . . .
C8 C 0.1552(5) 0.3772(4) 0.2611(3) 0.048(2) Uani 1 1 d . . .
C11 C 0.1076(4) 0.4763(4) 0.6142(3) 0.0343(16) Uani 1 1 d . . .
C12 C 0.1931(4) 0.4896(4) 0.6366(3) 0.0369(17) Uani 1 1 d . . .
C13 C 0.2343(4) 0.4224(3) 0.6479(3) 0.0344(17) Uani 1 1 d . . .
C14 C 0.1712(4) 0.3704(3) 0.6372(3) 0.0333(16) Uani 1 1 d . . .
C15 C 0.0917(4) 0.4048(4) 0.6183(3) 0.0339(16) Uani 1 1 d . . .
C21 C 0.2323(4) 0.5569(4) 0.6337(3) 0.0391(16) Uani 1 1 d . . .
C22 C 0.2795(4) 0.5646(4) 0.5962(3) 0.0513(19) Uani 1 1 d . . .
H22 H 0.2873 0.5275 0.5740 0.062 Uiso 1 1 calc R . .
C23 C 0.3151(5) 0.6262(4) 0.5914(4) 0.066(2) Uani 1 1 d . . .
H23 H 0.3477 0.6307 0.5664 0.079 Uiso 1 1 calc R . .
C24 C 0.3027(5) 0.6808(5) 0.6231(4) 0.070(3) Uani 1 1 d . . .
H24 H 0.3271 0.7227 0.6199 0.084 Uiso 1 1 calc R . .
C25 C 0.2547(6) 0.6747(5) 0.6594(4) 0.077(3) Uani 1 1 d . . .
H25 H 0.2455 0.7125 0.6804 0.092 Uiso 1 1 calc R . .
C26 C 0.2194(5) 0.6116(4) 0.6652(4) 0.060(2) Uani 1 1 d . . .
H26 H 0.1871 0.6071 0.6904 0.072 Uiso 1 1 calc R . .
C31 C 0.3238(4) 0.4128(4) 0.6619(3) 0.0387(18) Uani 1 1 d . . .
C32 C 0.3544(4) 0.3622(4) 0.6332(3) 0.0470(19) Uani 1 1 d . . .
H32 H 0.3190 0.3322 0.6077 0.056 Uiso 1 1 calc R . .
C33 C 0.4378(5) 0.3569(4) 0.6430(4) 0.063(2) Uani 1 1 d . . .
H33 H 0.4584 0.3235 0.6233 0.075 Uiso 1 1 calc R . .
C34 C 0.4903(5) 0.3999(5) 0.6811(4) 0.069(3) Uani 1 1 d . . .
H34 H 0.5465 0.3945 0.6883 0.083 Uiso 1 1 calc R . .
C35 C 0.4608(5) 0.4514(5) 0.7088(4) 0.063(2) Uani 1 1 d . . .
H35 H 0.4966 0.4819 0.7335 0.076 Uiso 1 1 calc R . .
C36 C 0.3778(4) 0.4572(4) 0.6998(3) 0.049(2) Uani 1 1 d . . .
H36 H 0.3576 0.4911 0.7192 0.059 Uiso 1 1 calc R . .
C41 C 0.1819(4) 0.2955(4) 0.6355(3) 0.0392(17) Uani 1 1 d . . .
C42 C 0.1452(5) 0.2612(4) 0.5840(3) 0.053(2) Uani 1 1 d . . .
H42 H 0.1123 0.2853 0.5521 0.063 Uiso 1 1 calc R . .
C43 C 0.1563(5) 0.1926(4) 0.5790(4) 0.066(3) Uani 1 1 d . . .
H43 H 0.1313 0.1704 0.5437 0.080 Uiso 1 1 calc R . .
C44 C 0.2034(6) 0.1567(5) 0.6249(5) 0.070(3) Uani 1 1 d . . .
H44 H 0.2110 0.1098 0.6213 0.085 Uiso 1 1 calc R . .
C45 C 0.2402(5) 0.1893(4) 0.6771(4) 0.063(2) Uani 1 1 d . . .
H45 H 0.2721 0.1643 0.7088 0.076 Uiso 1 1 calc R . .
C46 C 0.2301(4) 0.2587(4) 0.6828(3) 0.049(2) Uani 1 1 d . . .
H46 H 0.2554 0.2806 0.7181 0.059 Uiso 1 1 calc R . .
C51 C 0.0118(4) 0.3697(4) 0.5933(3) 0.0434(19) Uani 1 1 d . . .
C52 C -0.0321(4) 0.3837(4) 0.5362(3) 0.050(2) Uani 1 1 d . . .
H52 H -0.0131 0.4168 0.5153 0.060 Uiso 1 1 calc R . .
C53 C -0.1032(5) 0.3498(5) 0.5098(4) 0.062(2) Uani 1 1 d . . .
H53 H -0.1325 0.3601 0.4713 0.075 Uiso 1 1 calc R . .
C54 C -0.1317(5) 0.3005(5) 0.5401(4) 0.075(3) Uani 1 1 d . . .
H54 H -0.1790 0.2761 0.5216 0.089 Uiso 1 1 calc R . .
C55 C -0.0902(6) 0.2876(5) 0.5973(5) 0.092(3) Uani 1 1 d . . .
H55 H -0.1102 0.2554 0.6185 0.110 Uiso 1 1 calc R . .
C56 C -0.0189(5) 0.3221(5) 0.6236(4) 0.066(3) Uani 1 1 d . . .
H56 H 0.0091 0.3131 0.6627 0.080 Uiso 1 1 calc R . .
C61 C 0.1380(4) 0.4718(4) 0.1132(3) 0.0366(17) Uani 1 1 d . . .
C62 C 0.2252(4) 0.4819(4) 0.1343(3) 0.0362(17) Uani 1 1 d . . .
C63 C 0.2611(4) 0.4143(3) 0.1503(3) 0.0335(16) Uani 1 1 d . . .
C64 C 0.1962(4) 0.3663(4) 0.1432(3) 0.0339(16) Uani 1 1 d . . .
C65 C 0.1183(4) 0.4023(4) 0.1226(3) 0.0336(16) Uani 1 1 d . . .
C71 C 0.2677(4) 0.5458(4) 0.1281(3) 0.0418(18) Uani 1 1 d . . .
C72 C 0.2488(4) 0.5769(4) 0.0733(4) 0.053(2) Uani 1 1 d . . .
H72 H 0.2077 0.5586 0.0423 0.064 Uiso 1 1 calc R . .
C73 C 0.2896(5) 0.6337(5) 0.0645(4) 0.068(3) Uani 1 1 d . . .
H73 H 0.2758 0.6535 0.0274 0.081 Uiso 1 1 calc R . .
C74 C 0.3509(5) 0.6626(5) 0.1090(5) 0.077(3) Uani 1 1 d . . .
H74 H 0.3783 0.7017 0.1026 0.093 Uiso 1 1 calc R . .
C75 C 0.3701(6) 0.6320(5) 0.1627(5) 0.088(3) Uani 1 1 d . . .
H75 H 0.4117 0.6504 0.1935 0.106 Uiso 1 1 calc R . .
C76 C 0.3293(5) 0.5748(4) 0.1722(4) 0.067(3) Uani 1 1 d . . .
H76 H 0.3437 0.5552 0.2094 0.080 Uiso 1 1 calc R . .
C81 C 0.3497(4) 0.3984(4) 0.1638(3) 0.0410(18) Uani 1 1 d . . .
C82 C 0.3902(5) 0.4165(5) 0.1234(4) 0.068(3) Uani 1 1 d . . .
H82 H 0.3615 0.4390 0.0892 0.082 Uiso 1 1 calc R . .
C83 C 0.4723(6) 0.4019(5) 0.1327(5) 0.088(3) Uani 1 1 d . . .
H83 H 0.4987 0.4144 0.1052 0.106 Uiso 1 1 calc R . .
C84 C 0.5137(5) 0.3688(6) 0.1830(5) 0.090(4) Uani 1 1 d . . .
H84 H 0.5688 0.3584 0.1894 0.108 Uiso 1 1 calc R . .
C85 C 0.4763(5) 0.3506(5) 0.2243(4) 0.078(3) Uani 1 1 d . . .
H85 H 0.5053 0.3283 0.2585 0.094 Uiso 1 1 calc R . .
C86 C 0.3950(5) 0.3659(4) 0.2139(4) 0.060(2) Uani 1 1 d . . .
H86 H 0.3694 0.3537 0.2419 0.072 Uiso 1 1 calc R . .
C91 C 0.2047(4) 0.2901(4) 0.1456(3) 0.0436(18) Uani 1 1 d . . .
C92 C 0.1824(6) 0.2554(5) 0.0937(4) 0.080(3) Uani 1 1 d . . .
H92 H 0.1617 0.2794 0.0588 0.095 Uiso 1 1 calc R . .
C93 C 0.1903(7) 0.1840(5) 0.0923(5) 0.101(4) Uani 1 1 d . . .
H93 H 0.1756 0.1611 0.0565 0.121 Uiso 1 1 calc R . .
C94 C 0.2189(6) 0.1484(5) 0.1425(5) 0.082(3) Uani 1 1 d . . .
H94 H 0.2246 0.1010 0.1418 0.098 Uiso 1 1 calc R . .
C95 C 0.2390(7) 0.1825(5) 0.1933(5) 0.096(4) Uani 1 1 d . . .
H95 H 0.2577 0.1581 0.2282 0.116 Uiso 1 1 calc R . .
C96 C 0.2328(6) 0.2529(5) 0.1955(4) 0.077(3) Uani 1 1 d . . .
H96 H 0.2481 0.2751 0.2316 0.092 Uiso 1 1 calc R . .
C101 C 0.0367(4) 0.3709(4) 0.1015(3) 0.0374(17) Uani 1 1 d . . .
C102 C 0.0049(5) 0.3584(6) 0.0437(4) 0.085(3) Uani 1 1 d . . .
H102 H 0.0337 0.3721 0.0180 0.102 Uiso 1 1 calc R . .
C103 C -0.0696(6) 0.3257(7) 0.0217(5) 0.105(4) Uani 1 1 d . . .
H103 H -0.0892 0.3149 -0.0179 0.126 Uiso 1 1 calc R . .
C104 C -0.1137(5) 0.3096(5) 0.0585(5) 0.086(4) Uani 1 1 d . . .
H104 H -0.1649 0.2892 0.0440 0.103 Uiso 1 1 calc R . .
C105 C -0.0841(5) 0.3228(5) 0.1152(5) 0.089(4) Uani 1 1 d . . .
H105 H -0.1141 0.3106 0.1405 0.107 Uiso 1 1 calc R . .
C106 C -0.0097(5) 0.3543(5) 0.1371(4) 0.063(2) Uani 1 1 d . . .
H106 H 0.0093 0.3645 0.1769 0.076 Uiso 1 1 calc R . .
C201 C -0.0243(6) 0.3013(6) 0.3415(6) 0.085(3) Uani 1 1 d . . .
H201 H 0.0011 0.3428 0.3387 0.102 Uiso 1 1 calc R . .
C202 C -0.0333(7) 0.2829(7) 0.3935(6) 0.095(4) Uani 1 1 d . . .
H202 H -0.0146 0.3115 0.4259 0.114 Uiso 1 1 calc R . .
C203 C -0.0691(7) 0.2238(7) 0.3983(6) 0.100(4) Uani 1 1 d . . .
H203 H -0.0768 0.2116 0.4340 0.120 Uiso 1 1 calc R . .
C204 C -0.0944(8) 0.1813(6) 0.3521(8) 0.111(5) Uani 1 1 d . . .
H204 H -0.1189 0.1396 0.3556 0.134 Uiso 1 1 calc R . .
C205 C -0.0831(8) 0.2012(9) 0.2992(6) 0.115(5) Uani 1 1 d . . .
H205 H -0.0983 0.1721 0.2669 0.138 Uiso 1 1 calc R . .
C206 C -0.0496(7) 0.2634(8) 0.2947(5) 0.093(4) Uani 1 1 d . . .
H206 H -0.0449 0.2786 0.2589 0.111 Uiso 1 1 calc R . .
C301 C 0.3232(9) 0.2687(13) 0.3695(7) 0.128(7) Uani 1 1 d . . .
H301 H 0.2680 0.2693 0.3676 0.153 Uiso 1 1 calc R . .
C302 C 0.3558(12) 0.2124(9) 0.3561(5) 0.114(5) Uani 1 1 d . . .
H302 H 0.3236 0.1735 0.3449 0.137 Uiso 1 1 calc R . .
C303 C 0.4357(12) 0.2106(9) 0.3584(6) 0.125(5) Uani 1 1 d . . .
H303 H 0.4587 0.1710 0.3483 0.150 Uiso 1 1 calc R . .
C304 C 0.4813(9) 0.2671(10) 0.3756(10) 0.178(9) Uani 1 1 d . . .
H304 H 0.5369 0.2667 0.3789 0.213 Uiso 1 1 calc R . .
C305 C 0.4469(12) 0.3222(9) 0.3876(8) 0.166(7) Uani 1 1 d . . .
H305 H 0.4784 0.3616 0.3979 0.199 Uiso 1 1 calc R . .
C306 C 0.3682(14) 0.3247(10) 0.3859(8) 0.151(7) Uani 1 1 d . . .
H306 H 0.3455 0.3645 0.3959 0.182 Uiso 1 1 calc R . .
C401 C -0.4199(6) 0.4829(6) 0.0052(5) 0.075(3) Uani 1 1 d . . .
H401 H -0.3660 0.4707 0.0089 0.090 Uiso 1 1 calc R . .
C402 C -0.4373(8) 0.5312(6) 0.0386(5) 0.099(4) Uani 1 1 d . . .
H402 H -0.3949 0.5544 0.0654 0.118 Uiso 1 1 calc R . .
C403 C -0.4822(8) 0.4523(6) -0.0341(5) 0.098(4) Uani 1 1 d . . .
H403 H -0.4714 0.4193 -0.0589 0.118 Uiso 1 1 calc R . .
C501 C -0.4707(10) 0.4619(11) 0.5447(7) 0.202(10) Uani 1 1 d . . .
H501 H -0.4514 0.4306 0.5750 0.242 Uiso 1 1 calc R . .
C502 C -0.4209(7) 0.4855(8) 0.5173(8) 0.129(5) Uani 1 1 d . . .
H502 H -0.3646 0.4787 0.5316 0.155 Uiso 1 1 calc R . .
C503 C -0.4533(11) 0.5191(10) 0.4692(8) 0.183(8) Uani 1 1 d . . .
H503 H -0.4218 0.5297 0.4445 0.219 Uiso 1 1 calc R . .

loop_
_atom_site_aniso_label
_atom_site_aniso_U_11
_atom_site_aniso_U_22
_atom_site_aniso_U_33
_atom_site_aniso_U_23
_atom_site_aniso_U_13
_atom_site_aniso_U_12
Ru1 0.0468(4) 0.0359(3) 0.0318(3) 0.0012(3) 0.0130(3) 0.0031(3)
Ru2 0.0358(3) 0.0422(4) 0.0377(3) -0.0014(3) 0.0159(3) -0.0024(3)
S1 0.0632(15) 0.0740(17) 0.0605(15) -0.0030(13) 0.0258(12) 0.0055(13)
S2 0.0593(14) 0.0613(15) 0.0618(15) 0.0120(12) 0.0290(12) 0.0086(12)
O1 0.037(3) 0.042(3) 0.052(3) 0.009(2) 0.012(3) 0.008(3)
O2 0.091(5) 0.083(5) 0.067(4) 0.004(3) 0.041(3) 0.035(4)
O3 0.084(5) 0.124(6) 0.058(4) -0.025(4) -0.004(4) -0.008(4)
O4 0.156(7) 0.071(5) 0.067(4) 0.016(4) 0.054(4) -0.016(5)
O5 0.037(3) 0.128(6) 0.115(6) 0.003(5) 0.015(4) 0.009(4)
O6 0.090(5) 0.137(6) 0.065(4) 0.003(4) 0.054(4) 0.015(4)
O7 0.124(6) 0.089(5) 0.097(5) -0.034(4) 0.030(4) -0.025(4)
O8 0.036(3) 0.047(3) 0.064(4) 0.008(3) 0.015(3) 0.001(2)
O9 0.082(4) 0.072(4) 0.100(5) -0.013(4) 0.038(4) 0.020(4)
O10 0.050(4) 0.111(5) 0.058(4) -0.006(4) 0.011(3) -0.021(4)
O11 0.090(5) 0.083(5) 0.077(5) 0.019(4) 0.037(4) -0.025(4)
O12 0.050(3) 0.090(5) 0.079(4) 0.002(4) 0.029(3) 0.014(3)
O13 0.088(5) 0.073(5) 0.225(9) 0.024(5) 0.090(6) -0.017(4)
O14 0.182(8) 0.159(8) 0.047(4) 0.016(5) 0.025(5) 0.054(7)
F1 0.157(6) 0.073(4) 0.136(6) -0.002(4) 0.020(5) -0.019(4)
F2 0.112(5) 0.173(7) 0.115(6) 0.055(5) -0.031(5) 0.001(5)
F3 0.201(8) 0.235(10) 0.117(6) 0.057(6) 0.111(6) 0.010(7)
F4 0.143(6) 0.132(6) 0.093(5) 0.007(4) -0.024(4) 0.025(5)
F5 0.126(5) 0.099(5) 0.206(8) 0.011(5) 0.101(5) 0.048(4)
F6 0.130(5) 0.067(4) 0.164(6) 0.015(4) 0.050(5) -0.014(4)
C1 0.096(9) 0.132(11) 0.053(6) -0.004(7) 0.031(6) -0.041(8)
C2 0.067(6) 0.052(5) 0.049(5) 0.009(4) 0.026(4) 0.008(4)
C3 0.067(6) 0.076(6) 0.043(5) -0.005(4) 0.021(4) 0.008(5)
C4 0.094(7) 0.045(5) 0.034(5) -0.004(4) 0.028(4) -0.004(5)
C5 0.069(7) 0.075(7) 0.076(7) -0.014(6) 0.024(6) 0.006(6)
C6 0.051(5) 0.061(6) 0.049(5) -0.005(4) 0.022(4) 0.001(4)
C7 0.048(5) 0.072(6) 0.054(5) -0.001(4) 0.030(4) -0.007(4)
C8 0.054(5) 0.043(5) 0.045(5) -0.009(4) 0.011(4) -0.009(4)
C11 0.034(4) 0.038(4) 0.031(4) -0.001(3) 0.011(3) -0.002(3)
C12 0.042(4) 0.042(4) 0.029(4) 0.001(3) 0.014(3) 0.004(3)
C13 0.039(4) 0.042(5) 0.022(3) -0.001(3) 0.009(3) -0.005(3)
C14 0.037(4) 0.040(4) 0.025(4) -0.007(3) 0.011(3) 0.005(3)
C15 0.033(4) 0.038(4) 0.031(4) 0.007(3) 0.010(3) -0.001(3)
C21 0.038(4) 0.032(4) 0.048(4) 0.007(4) 0.014(3) 0.001(4)
C22 0.055(5) 0.038(4) 0.070(5) -0.006(4) 0.032(4) -0.013(4)
C23 0.076(6) 0.053(6) 0.080(7) -0.002(5) 0.041(5) -0.018(5)
C24 0.065(6) 0.051(6) 0.098(8) 0.005(5) 0.029(5) -0.015(5)
C25 0.095(7) 0.049(6) 0.094(8) -0.022(5) 0.040(6) -0.016(5)
C26 0.070(6) 0.044(5) 0.080(6) -0.014(5) 0.043(5) -0.009(4)
C31 0.037(4) 0.033(4) 0.042(4) 0.009(3) 0.006(3) 0.003(3)
C32 0.041(4) 0.045(5) 0.055(5) -0.003(4) 0.014(4) 0.002(4)
C33 0.040(5) 0.062(6) 0.091(7) -0.007(5) 0.028(5) 0.009(4)
C34 0.037(5) 0.072(7) 0.095(8) 0.014(6) 0.014(5) 0.004(5)
C35 0.047(5) 0.063(6) 0.068(6) -0.002(5) -0.001(4) -0.009(4)
C36 0.041(4) 0.053(5) 0.052(5) -0.004(4) 0.011(4) 0.002(4)
C41 0.043(4) 0.034(4) 0.043(4) -0.001(3) 0.016(3) -0.004(3)
C42 0.064(5) 0.042(5) 0.053(5) -0.012(4) 0.017(4) 0.009(4)
C43 0.087(7) 0.039(5) 0.081(7) -0.018(5) 0.037(5) -0.008(5)
C44 0.095(7) 0.040(5) 0.097(8) -0.002(5) 0.059(6) 0.004(5)
C45 0.071(6) 0.054(6) 0.076(7) 0.023(5) 0.039(5) 0.026(5)
C46 0.054(5) 0.040(5) 0.052(5) 0.002(4) 0.013(4) 0.010(4)
C51 0.046(5) 0.042(5) 0.041(5) -0.001(4) 0.009(4) -0.002(4)
C52 0.046(5) 0.051(5) 0.052(5) -0.004(4) 0.013(4) -0.003(4)
C53 0.045(5) 0.073(6) 0.059(6) -0.004(5) 0.000(4) 0.003(5)
C54 0.060(6) 0.068(7) 0.083(8) -0.005(6) 0.000(5) -0.018(5)
C55 0.064(6) 0.102(9) 0.101(9) 0.028(7) 0.012(6) -0.028(6)
C56 0.056(5) 0.086(7) 0.049(5) 0.015(5) 0.002(4) -0.022(5)
C61 0.036(4) 0.041(4) 0.036(4) 0.005(3) 0.016(3) 0.007(4)
C62 0.032(4) 0.038(4) 0.043(4) 0.000(3) 0.017(3) -0.008(3)
C63 0.030(4) 0.043(4) 0.033(4) 0.005(3) 0.016(3) 0.011(3)
C64 0.036(4) 0.040(4) 0.033(4) 0.004(3) 0.020(3) -0.006(3)
C65 0.029(4) 0.044(4) 0.031(4) -0.007(3) 0.014(3) -0.002(3)
C71 0.034(4) 0.041(5) 0.049(5) 0.005(4) 0.011(3) 0.007(3)
C72 0.043(4) 0.065(6) 0.059(5) 0.005(4) 0.026(4) -0.009(4)
C73 0.059(6) 0.074(7) 0.080(7) 0.030(5) 0.037(5) -0.002(5)
C74 0.051(6) 0.056(6) 0.133(10) 0.029(6) 0.040(6) -0.007(5)
C75 0.069(6) 0.075(7) 0.102(8) 0.026(6) -0.002(6) -0.034(5)
C76 0.052(5) 0.066(6) 0.071(6) 0.022(5) -0.001(4) -0.014(4)
C81 0.030(4) 0.040(4) 0.056(5) -0.004(4) 0.016(4) 0.004(3)
C82 0.044(5) 0.087(7) 0.080(6) 0.022(5) 0.028(5) 0.014(5)
C83 0.060(6) 0.103(8) 0.121(9) 0.036(7) 0.058(6) 0.026(6)
C84 0.033(5) 0.109(9) 0.135(10) 0.008(8) 0.035(6) 0.024(5)
C85 0.043(5) 0.107(8) 0.078(7) 0.012(6) 0.007(5) 0.028(5)
C86 0.051(5) 0.081(6) 0.057(5) 0.009(5) 0.029(4) 0.014(5)
C91 0.046(5) 0.043(5) 0.046(5) -0.004(4) 0.020(4) -0.008(4)
C92 0.135(9) 0.057(6) 0.051(6) -0.003(5) 0.033(6) 0.000(6)
C93 0.167(11) 0.052(7) 0.086(8) -0.011(6) 0.041(8) -0.007(7)
C94 0.117(9) 0.036(5) 0.095(8) -0.003(6) 0.036(7) 0.014(5)
C95 0.151(10) 0.065(7) 0.077(8) 0.017(6) 0.040(7) 0.045(7)
C96 0.118(8) 0.059(6) 0.052(6) 0.005(5) 0.023(5) 0.033(6)
C101 0.031(4) 0.038(4) 0.043(4) -0.001(3) 0.011(3) -0.003(3)
C102 0.048(5) 0.149(10) 0.059(6) -0.022(6) 0.016(5) -0.037(6)
C103 0.064(7) 0.169(13) 0.068(7) -0.037(8) -0.003(6) -0.028(8)
C104 0.033(5) 0.095(8) 0.109(9) 0.023(7) -0.014(6) -0.023(5)
C105 0.041(5) 0.115(9) 0.101(9) 0.045(7) 0.005(6) -0.021(6)
C106 0.045(5) 0.092(7) 0.053(5) 0.005(5) 0.014(4) -0.014(5)
C201 0.068(7) 0.070(7) 0.124(10) 0.012(8) 0.039(7) 0.001(6)
C202 0.094(9) 0.104(10) 0.093(9) -0.032(8) 0.038(7) 0.001(7)
C203 0.105(9) 0.092(9) 0.117(11) 0.024(8) 0.057(8) 0.013(8)
C204 0.116(10) 0.054(7) 0.157(14) -0.009(9) 0.029(10) -0.009(7)
C205 0.081(9) 0.139(14) 0.097(10) -0.060(10) -0.017(8) 0.034(9)
C206 0.072(8) 0.124(11) 0.078(8) 0.000(8) 0.017(6) 0.016(8)
C301 0.083(10) 0.19(2) 0.105(12) 0.076(14) 0.026(9) 0.034(13)
C302 0.109(12) 0.126(14) 0.090(9) 0.019(9) 0.002(9) -0.043(10)
C303 0.130(14) 0.126(14) 0.130(12) 0.013(10) 0.054(11) 0.036(11)
C304 0.079(10) 0.114(13) 0.36(3) 0.043(16) 0.101(13) 0.003(11)
C305 0.123(14) 0.088(12) 0.27(2) 0.013(12) 0.024(14) 0.008(11)
C306 0.144(16) 0.132(16) 0.196(18) 0.048(13) 0.076(14) 0.071(13)
C401 0.054(6) 0.079(7) 0.088(8) 0.010(6) 0.015(6) -0.001(6)
C402 0.095(9) 0.097(9) 0.089(8) -0.029(7) 0.003(7) -0.009(7)
C403 0.103(9) 0.102(9) 0.098(9) -0.025(7) 0.041(7) 0.019(8)
C501 0.081(10) 0.34(3) 0.183(16) 0.154(17) 0.036(10) 0.009(14)
C502 0.060(8) 0.151(13) 0.164(14) 0.051(11) 0.011(9) 0.001(8)
C503 0.112(13) 0.28(2) 0.190(18) 0.121(16) 0.090(12) 0.058(14)

loop_
_atom_type_symbol
_atom_type_description
_atom_type_scat_dispersion_real
_atom_type_scat_dispersion_imag
_atom_type_scat_source
C C 0.0033 0.0016 'International Tables Vol C Tables 4.2.6.8 and 6.1.1.4'
H H 0.0000 0.0000 'International Tables Vol C Tables 4.2.6.8 and 6.1.1.4'
F F 0.0171 0.0103 'International Tables Vol C Tables 4.2.6.8 and 6.1.1.4'
O O 0.0106 0.0060 'International Tables Vol C Tables 4.2.6.8 and 6.1.1.4'
Ru Ru -1.2594 0.8363 'International Tables Vol C Tables 4.2.6.8 and 6.1.1.4'
S S 0.1246 0.1234 'International Tables Vol C Tables 4.2.6.8 and 6.1.1.4'

loop_
_geom_angle_atom_site_label_1
_geom_angle_atom_site_label_2
_geom_angle_atom_site_label_3
_geom_angle
_geom_angle_site_symmetry_1
_geom_angle_site_symmetry_3
_geom_angle_publ_flag
C3 Ru1 C2 89.7(3) . . ?
C3 Ru1 C4 91.0(4) . . ?
C2 Ru1 C4 92.9(3) . . ?
C3 Ru1 C15 159.7(3) . . ?
C2 Ru1 C15 106.3(3) . . ?
C4 Ru1 C15 100.4(3) . . ?
C3 Ru1 C14 125.0(3) . . ?
C2 Ru1 C14 144.3(3) . . ?
C4 Ru1 C14 94.7(3) . . ?
C15 Ru1 C14 38.0(2) . . ?
C3 Ru1 C12 101.3(3) . . ?
C2 Ru1 C12 105.4(3) . . ?
C4 Ru1 C12 157.8(3) . . ?
C15 Ru1 C12 62.8(2) . . ?
C14 Ru1 C12 63.1(3) . . ?
C3 Ru1 C13 96.8(3) . . ?
C2 Ru1 C13 143.5(3) . . ?
C4 Ru1 C13 122.7(3) . . ?
C15 Ru1 C13 62.9(2) . . ?
C14 Ru1 C13 37.3(2) . . ?
C12 Ru1 C13 38.1(2) . . ?
C3 Ru1 C11 134.5(3) . . ?
C2 Ru1 C11 89.1(3) . . ?
C4 Ru1 C11 134.4(3) . . ?
C15 Ru1 C11 36.5(2) . . ?
C14 Ru1 C11 61.2(2) . . ?
C12 Ru1 C11 36.3(2) . . ?
C13 Ru1 C11 61.0(2) . . ?
C8 Ru2 C6 91.2(3) . . ?
C8 Ru2 C7 90.6(3) . . ?
C6 Ru2 C7 91.2(3) . . ?
C8 Ru2 C64 96.3(3) . . ?
C6 Ru2 C64 146.4(3) . . ?
C7 Ru2 C64 121.3(3) . . ?
C8 Ru2 C63 124.9(3) . . ?
C6 Ru2 C63 143.3(3) . . ?
C7 Ru2 C63 94.3(3) . . ?
C64 Ru2 C63 37.3(2) . . ?
C8 Ru2 C62 159.1(3) . . ?
C6 Ru2 C62 105.4(3) . . ?
C7 Ru2 C62 101.5(3) . . ?
C64 Ru2 C62 62.9(2) . . ?
C63 Ru2 C62 38.1(2) . . ?
C8 Ru2 C65 100.1(3) . . ?
C6 Ru2 C65 108.4(3) . . ?
C7 Ru2 C65 157.3(3) . . ?
C64 Ru2 C65 38.0(2) . . ?
C63 Ru2 C65 63.2(2) . . ?
C62 Ru2 C65 63.0(2) . . ?
C8 Ru2 C61 133.2(3) . . ?
C6 Ru2 C61 90.6(3) . . ?
C7 Ru2 C61 136.2(3) . . ?
C64 Ru2 C61 60.8(2) . . ?
C63 Ru2 C61 61.1(2) . . ?
C62 Ru2 C61 36.6(2) . . ?
C65 Ru2 C61 36.3(2) . . ?
O6 S1 O5 113.4(4) . . ?
O6 S1 O7 112.9(5) . . ?
O5 S1 O7 117.6(5) . . ?
O6 S1 C1 104.4(5) . . ?
O5 S1 C1 103.5(5) . . ?
O7 S1 C1 103.0(5) . . ?
O14 S2 O13 119.2(6) . . ?
O14 S2 O12 112.5(4) . . ?
O13 S2 O12 114.2(4) . . ?
O14 S2 C5 103.3(5) . . ?
O13 S2 C5 102.2(5) . . ?
O12 S2 C5 102.8(4) . . ?
C11 O1 H1 117(5) . . ?
C61 O8 H8 109.5 . . ?
F3 C1 F2 104.7(9) . . ?
F3 C1 F1 106.3(9) . . ?
F2 C1 F1 105.8(11) . . ?
F3 C1 S1 111.8(10) . . ?
F2 C1 S1 113.9(8) . . ?
F1 C1 S1 113.6(8) . . ?
O2 C2 Ru1 175.4(7) . . ?
O3 C3 Ru1 178.9(9) . . ?
O4 C4 Ru1 177.2(8) . . ?
F4 C5 F6 105.9(9) . . ?
F4 C5 F5 108.7(9) . . ?
F6 C5 F5 106.7(9) . . ?
F4 C5 S2 111.3(7) . . ?
F6 C5 S2 112.9(7) . . ?
F5 C5 S2 111.1(8) . . ?
O9 C6 Ru2 176.8(8) . . ?
O10 C7 Ru2 174.4(7) . . ?
O11 C8 Ru2 175.9(7) . . ?
O1 C11 C12 121.3(6) . . ?
O1 C11 C15 128.4(6) . . ?
C12 C11 C15 110.2(6) . . ?
O1 C11 Ru1 127.2(5) . . ?
C12 C11 Ru1 69.4(4) . . ?
C15 C11 Ru1 69.0(4) . . ?
C11 C12 C13 106.8(6) . . ?
C11 C12 C21 124.7(6) . . ?
C13 C12 C21 126.7(6) . . ?
C11 C12 Ru1 74.3(4) . . ?
C13 C12 Ru1 71.7(4) . . ?
C21 C12 Ru1 131.1(5) . . ?
C14 C13 C12 107.4(6) . . ?
C14 C13 C31 128.3(6) . . ?
C12 C13 C31 124.0(6) . . ?
C14 C13 Ru1 70.6(4) . . ?
C12 C13 Ru1 70.2(4) . . ?
C31 C13 Ru1 128.9(4) . . ?
C13 C14 C15 108.0(6) . . ?
C13 C14 C41 127.4(6) . . ?
C15 C14 C41 123.9(6) . . ?
C13 C14 Ru1 72.1(4) . . ?
C15 C14 Ru1 70.7(4) . . ?
C41 C14 Ru1 130.2(5) . . ?
C11 C15 C14 107.0(6) . . ?
C11 C15 C51 126.3(6) . . ?
C14 C15 C51 124.9(6) . . ?
C11 C15 Ru1 74.5(4) . . ?
C14 C15 Ru1 71.3(3) . . ?
C51 C15 Ru1 131.5(5) . . ?
C26 C21 C22 119.6(7) . . ?
C26 C21 C12 121.4(7) . . ?
C22 C21 C12 118.9(7) . . ?
C23 C22 C21 120.7(8) . . ?
C23 C22 H22 119.6 . . ?
C21 C22 H22 119.6 . . ?
C24 C23 C22 119.8(9) . . ?
C24 C23 H23 120.1 . . ?
C22 C23 H23 120.1 . . ?
C23 C24 C25 120.4(9) . . ?
C23 C24 H24 119.8 . . ?
C25 C24 H24 119.8 . . ?
C24 C25 C26 120.0(9) . . ?
C24 C25 H25 120.0 . . ?
C26 C25 H25 120.0 . . ?
C21 C26 C25 119.5(8) . . ?
C21 C26 H26 120.2 . . ?
C25 C26 H26 120.2 . . ?
C32 C31 C36 119.3(7) . . ?
C32 C31 C13 119.6(6) . . ?
C36 C31 C13 120.9(7) . . ?
C33 C32 C31 119.4(7) . . ?
C33 C32 H32 120.3 . . ?
C31 C32 H32 120.3 . . ?
C34 C33 C32 120.8(8) . . ?
C34 C33 H33 119.6 . . ?
C32 C33 H33 119.6 . . ?
C33 C34 C35 120.5(8) . . ?
C33 C34 H34 119.8 . . ?
C35 C34 H34 119.8 . . ?
C36 C35 C34 119.4(8) . . ?
C36 C35 H35 120.3 . . ?
C34 C35 H35 120.3 . . ?
C35 C36 C31 120.6(7) . . ?
C35 C36 H36 119.7 . . ?
C31 C36 H36 119.7 . . ?
C42 C41 C46 118.7(7) . . ?
C42 C41 C14 118.5(6) . . ?
C46 C41 C14 122.7(6) . . ?
C43 C42 C41 121.1(8) . . ?
C43 C42 H42 119.5 . . ?
C41 C42 H42 119.5 . . ?
C44 C43 C42 120.3(9) . . ?
C44 C43 H43 119.9 . . ?
C42 C43 H43 119.9 . . ?
C43 C44 C45 120.0(8) . . ?
C43 C44 H44 120.0 . . ?
C45 C44 H44 120.0 . . ?
C44 C45 C46 120.5(8) . . ?
C44 C45 H45 119.8 . . ?
C46 C45 H45 119.8 . . ?
C45 C46 C41 119.5(8) . . ?
C45 C46 H46 120.3 . . ?
C41 C46 H46 120.3 . . ?
C56 C51 C52 118.3(7) . . ?
C56 C51 C15 123.2(7) . . ?
C52 C51 C15 118.4(7) . . ?
C53 C52 C51 120.9(8) . . ?
C53 C52 H52 119.5 . . ?
C51 C52 H52 119.5 . . ?
C52 C53 C54 120.1(8) . . ?
C52 C53 H53 119.9 . . ?
C54 C53 H53 119.9 . . ?
C55 C54 C53 119.6(8) . . ?
C55 C54 H54 120.2 . . ?
C53 C54 H54 120.2 . . ?
C54 C55 C56 119.8(9) . . ?
C54 C55 H55 120.1 . . ?
C56 C55 H55 120.1 . . ?
C51 C56 C55 121.1(8) . . ?
C51 C56 H56 119.5 . . ?
C55 C56 H56 119.5 . . ?
O8 C61 C65 128.7(6) . . ?
O8 C61 C62 121.3(6) . . ?
C65 C61 C62 109.9(6) . . ?
O8 C61 Ru2 127.0(5) . . ?
C65 C61 Ru2 68.8(4) . . ?
C62 C61 Ru2 68.4(4) . . ?
C61 C62 C63 106.4(6) . . ?
C61 C62 C71 124.8(6) . . ?
C63 C62 C71 127.7(6) . . ?
C61 C62 Ru2 75.1(4) . . ?
C63 C62 Ru2 70.1(4) . . ?
C71 C62 Ru2 129.7(5) . . ?
C64 C63 C62 108.1(5) . . ?
C64 C63 C81 126.7(6) . . ?
C62 C63 C81 124.7(6) . . ?
C64 C63 Ru2 71.3(4) . . ?
C62 C63 Ru2 71.8(4) . . ?
C81 C63 Ru2 128.7(5) . . ?
C63 C64 C65 109.0(6) . . ?
C63 C64 C91 126.0(6) . . ?
C65 C64 C91 124.2(6) . . ?
C63 C64 Ru2 71.4(4) . . ?
C65 C64 Ru2 72.2(4) . . ?
C91 C64 Ru2 130.8(5) . . ?
C61 C65 C64 106.1(6) . . ?
C61 C65 C101 125.8(6) . . ?
C64 C65 C101 126.5(6) . . ?
C61 C65 Ru2 74.9(4) . . ?
C64 C65 Ru2 69.8(4) . . ?
C101 C65 Ru2 131.5(5) . . ?
C76 C71 C72 117.0(7) . . ?
C76 C71 C62 124.2(7) . . ?
C72 C71 C62 118.6(7) . . ?
C73 C72 C71 120.9(8) . . ?
C73 C72 H72 119.6 . . ?
C71 C72 H72 119.6 . . ?
C72 C73 C74 121.7(8) . . ?
C72 C73 H73 119.2 . . ?
C74 C73 H73 119.2 . . ?
C75 C74 C73 117.7(8) . . ?
C75 C74 H74 121.1 . . ?
C73 C74 H74 121.1 . . ?
C74 C75 C76 121.2(9) . . ?
C74 C75 H75 119.4 . . ?
C76 C75 H75 119.4 . . ?
C75 C76 C71 121.5(8) . . ?
C75 C76 H76 119.3 . . ?
C71 C76 H76 119.3 . . ?
C86 C81 C82 116.9(7) . . ?
C86 C81 C63 124.4(7) . . ?
C82 C81 C63 118.7(7) . . ?
C83 C82 C81 121.7(8) . . ?
C83 C82 H82 119.1 . . ?
C81 C82 H82 119.1 . . ?
C84 C83 C82 118.6(9) . . ?
C84 C83 H83 120.7 . . ?
C82 C83 H83 120.7 . . ?
C83 C84 C85 121.6(8) . . ?
C83 C84 H84 119.2 . . ?
C85 C84 H84 119.2 . . ?
C84 C85 C86 118.4(8) . . ?
C84 C85 H85 120.8 . . ?
C86 C85 H85 120.8 . . ?
C85 C86 C81 122.8(8) . . ?
C85 C86 H86 118.6 . . ?
C81 C86 H86 118.6 . . ?
C96 C91 C92 117.6(8) . . ?
C96 C91 C64 124.9(7) . . ?
C92 C91 C64 117.5(7) . . ?
C91 C92 C93 120.8(9) . . ?
C91 C92 H92 119.6 . . ?
C93 C92 H92 119.6 . . ?
C94 C93 C92 120.3(10) . . ?
C94 C93 H93 119.9 . . ?
C92 C93 H93 119.9 . . ?
C95 C94 C93 118.6(9) . . ?
C95 C94 H94 120.7 . . ?
C93 C94 H94 120.7 . . ?
C94 C95 C96 121.9(10) . . ?
C94 C95 H95 119.1 . . ?
C96 C95 H95 119.1 . . ?
C91 C96 C95 120.7(9) . . ?
C91 C96 H96 119.6 . . ?
C95 C96 H96 119.6 . . ?
C102 C101 C106 117.5(7) . . ?
C102 C101 C65 118.8(7) . . ?
C106 C101 C65 123.6(7) . . ?
C101 C102 C103 121.4(9) . . ?
C101 C102 H102 119.3 . . ?
C103 C102 H102 119.3 . . ?
C104 C103 C102 119.3(10) . . ?
C104 C103 H103 120.4 . . ?
C102 C103 H103 120.4 . . ?
C105 C104 C103 119.9(9) . . ?
C105 C104 H104 120.0 . . ?
C103 C104 H104 120.0 . . ?
C104 C105 C106 120.9(10) . . ?
C104 C105 H105 119.6 . . ?
C106 C105 H105 119.6 . . ?
C101 C106 C105 120.9(9) . . ?
C101 C106 H106 119.6 . . ?
C105 C106 H106 119.6 . . ?
C206 C201 C202 122.7(12) . . ?
C206 C201 H201 118.7 . . ?
C202 C201 H201 118.7 . . ?
C203 C202 C201 119.5(12) . . ?
C203 C202 H202 120.3 . . ?
C201 C202 H202 120.3 . . ?
C202 C203 C204 120.8(13) . . ?
C202 C203 H203 119.6 . . ?
C204 C203 H203 119.6 . . ?
C203 C204 C205 118.4(13) . . ?
C203 C204 H204 120.8 . . ?
C205 C204 H204 120.8 . . ?
C206 C205 C204 119.7(12) . . ?
C206 C205 H205 120.2 . . ?
C204 C205 H205 120.2 . . ?
C201 C206 C205 118.8(13) . . ?
C201 C206 H206 120.6 . . ?
C205 C206 H206 120.6 . . ?
C302 C301 C306 120.7(17) . . ?
C302 C301 H301 119.7 . . ?
C306 C301 H301 119.7 . . ?
C301 C302 C303 120.5(16) . . ?
C301 C302 H302 119.7 . . ?
C303 C302 H302 119.7 . . ?
C304 C303 C302 118.7(15) . . ?
C304 C303 H303 120.7 . . ?
C302 C303 H303 120.7 . . ?
C305 C304 C303 119.2(15) . . ?
C305 C304 H304 120.4 . . ?
C303 C304 H304 120.4 . . ?
C304 C305 C306 122.8(17) . . ?
C304 C305 H305 118.6 . . ?
C306 C305 H305 118.6 . . ?
C301 C306 C305 118.1(18) . . ?
C301 C306 H306 121.0 . . ?
C305 C306 H306 121.0 . . ?
C402 C401 C403 117.9(10) . . ?
C402 C401 H401 121.0 . . ?
C403 C401 H401 121.0 . . ?
C401 C402 C403 120.7(10) . 3_465 ?
C401 C402 H402 119.6 . . ?
C403 C402 H402 119.6 3_465 . ?
C401 C403 C402 121.3(10) . 3_465 ?
C401 C403 H403 119.3 . . ?
C402 C403 H403 119.3 3_465 . ?
C503 C501 C502 121.6(15) 3_466 . ?
C503 C501 H501 119.2 3_466 . ?
C502 C501 H501 119.2 . . ?
C503 C502 C501 116.8(13) . . ?
C503 C502 H502 121.6 . . ?
C501 C502 H502 121.6 . . ?
C502 C503 C501 120.6(14) . 3_466 ?
C502 C503 H503 119.7 . . ?
C501 C503 H503 119.7 3_466 . ?

loop_
_geom_bond_atom_site_label_1
_geom_bond_atom_site_label_2
_geom_bond_distance
_geom_bond_site_symmetry_2
_geom_bond_publ_flag
Ru1 C3 1.918(9) . ?
Ru1 C2 1.925(9) . ?
Ru1 C4 1.927(9) . ?
Ru1 C15 2.243(7) . ?
Ru1 C14 2.250(6) . ?
Ru1 C12 2.251(7) . ?
Ru1 C13 2.271(7) . ?
Ru1 C11 2.314(7) . ?
Ru2 C8 1.926(9) . ?
Ru2 C6 1.929(9) . ?
Ru2 C7 1.937(9) . ?
Ru2 C64 2.221(7) . ?
Ru2 C63 2.222(6) . ?
Ru2 C62 2.245(7) . ?
Ru2 C65 2.253(6) . ?
Ru2 C61 2.334(7) . ?
S1 O6 1.423(6) . ?
S1 O5 1.433(6) . ?
S1 O7 1.447(6) . ?
S1 C1 1.746(12) . ?
S2 O14 1.404(7) . ?
S2 O13 1.417(6) . ?
S2 O12 1.433(6) . ?
S2 C5 1.808(10) . ?
O1 C11 1.325(8) . ?
O1 H1 0.91(8) . ?
O2 C2 1.132(9) . ?
O3 C3 1.136(9) . ?
O4 C4 1.128(9) . ?
O8 C61 1.317(8) . ?
O8 H8 0.8200 . ?
O9 C6 1.123(9) . ?
O10 C7 1.130(8) . ?
O11 C8 1.127(9) . ?
F1 C1 1.330(12) . ?
F2 C1 1.325(12) . ?
F3 C1 1.325(11) . ?
F4 C5 1.299(10) . ?
F5 C5 1.320(10) . ?
F6 C5 1.307(11) . ?
C11 C12 1.425(9) . ?
C11 C15 1.430(9) . ?
C12 C13 1.476(9) . ?
C12 C21 1.486(9) . ?
C13 C14 1.447(9) . ?
C13 C31 1.477(9) . ?
C14 C15 1.463(9) . ?
C14 C41 1.475(9) . ?
C15 C51 1.487(9) . ?
C21 C26 1.359(10) . ?
C21 C22 1.375(9) . ?
C22 C23 1.367(10) . ?
C22 H22 0.9300 . ?
C23 C24 1.359(11) . ?
C23 H23 0.9300 . ?
C24 C25 1.361(12) . ?
C24 H24 0.9300 . ?
C25 C26 1.394(11) . ?
C25 H25 0.9300 . ?
C26 H26 0.9300 . ?
C31 C32 1.387(9) . ?
C31 C36 1.389(9) . ?
C32 C33 1.377(9) . ?
C32 H32 0.9300 . ?
C33 C34 1.363(11) . ?
C33 H33 0.9300 . ?
C34 C35 1.377(11) . ?
C34 H34 0.9300 . ?
C35 C36 1.374(10) . ?
C35 H35 0.9300 . ?
C36 H36 0.9300 . ?
C41 C42 1.379(9) . ?
C41 C46 1.386(9) . ?
C42 C43 1.362(10) . ?
C42 H42 0.9300 . ?
C43 C44 1.350(11) . ?
C43 H43 0.9300 . ?
C44 C45 1.375(11) . ?
C44 H44 0.9300 . ?
C45 C46 1.376(10) . ?
C45 H45 0.9300 . ?
C46 H46 0.9300 . ?
C51 C56 1.371(10) . ?
C51 C52 1.375(9) . ?
C52 C53 1.364(10) . ?
C52 H52 0.9300 . ?
C53 C54 1.374(12) . ?
C53 H53 0.9300 . ?
C54 C55 1.365(12) . ?
C54 H54 0.9300 . ?
C55 C56 1.373(11) . ?
C55 H55 0.9300 . ?
C56 H56 0.9300 . ?
C61 C65 1.430(9) . ?
C61 C62 1.439(9) . ?
C62 C63 1.457(9) . ?
C62 C71 1.472(9) . ?
C63 C64 1.422(9) . ?
C63 C81 1.485(9) . ?
C64 C65 1.458(9) . ?
C64 C91 1.494(10) . ?
C65 C101 1.471(9) . ?
C71 C76 1.373(10) . ?
C71 C72 1.390(10) . ?
C72 C73 1.357(10) . ?
C72 H72 0.9300 . ?
C73 C74 1.374(12) . ?
C73 H73 0.9300 . ?
C74 C75 1.363(12) . ?
C74 H74 0.9300 . ?
C75 C76 1.370(11) . ?
C75 H75 0.9300 . ?
C76 H76 0.9300 . ?
C81 C86 1.372(10) . ?
C81 C82 1.387(10) . ?
C82 C83 1.383(11) . ?
C82 H82 0.9300 . ?
C83 C84 1.363(13) . ?
C83 H83 0.9300 . ?
C84 C85 1.369(13) . ?
C84 H84 0.9300 . ?
C85 C86 1.370(10) . ?
C85 H85 0.9300 . ?
C86 H86 0.9300 . ?
C91 C96 1.355(10) . ?
C91 C92 1.363(10) . ?
C92 C93 1.400(12) . ?
C92 H92 0.9300 . ?
C93 C94 1.347(13) . ?
C93 H93 0.9300 . ?
C94 C95 1.335(12) . ?
C94 H94 0.9300 . ?
C95 C96 1.380(12) . ?
C95 H95 0.9300 . ?
C96 H96 0.9300 . ?
C101 C102 1.348(10) . ?
C101 C106 1.359(10) . ?
C102 C103 1.383(12) . ?
C102 H102 0.9300 . ?
C103 C104 1.349(14) . ?
C103 H103 0.9300 . ?
C104 C105 1.323(13) . ?
C104 H104 0.9300 . ?
C105 C106 1.369(11) . ?
C105 H105 0.9300 . ?
C106 H106 0.9300 . ?
C201 C206 1.302(14) . ?
C201 C202 1.343(14) . ?
C201 H201 0.9300 . ?
C202 C203 1.327(15) . ?
C202 H202 0.9300 . ?
C203 C204 1.343(16) . ?
C203 H203 0.9300 . ?
C204 C205 1.387(17) . ?
C204 H204 0.9300 . ?
C205 C206 1.360(17) . ?
C205 H205 0.9300 . ?
C206 H206 0.9300 . ?
C301 C302 1.312(19) . ?
C301 C306 1.33(2) . ?
C301 H301 0.9300 . ?
C302 C303 1.350(17) . ?
C302 H302 0.9300 . ?
C303 C304 1.343(18) . ?
C303 H303 0.9300 . ?
C304 C305 1.297(19) . ?
C304 H304 0.9300 . ?
C305 C306 1.333(19) . ?
C305 H305 0.9300 . ?
C306 H306 0.9300 . ?
C401 C402 1.322(13) . ?
C401 C403 1.335(13) . ?
C401 H401 0.9300 . ?
C402 C403 1.386(13) 3_465 ?
C402 H402 0.9300 . ?
C403 C402 1.386(13) 3_465 ?
C403 H403 0.9300 . ?
C501 C503 1.296(17) 3_466 ?
C501 C502 1.300(17) . ?
C501 H501 0.9300 . ?
C502 C503 1.296(16) . ?
C502 H502 0.9300 . ?
C503 C501 1.296(17) 3_466 ?
C503 H503 0.9300 . ?

loop_
_geom_torsion_atom_site_label_1
_geom_torsion_atom_site_label_2
_geom_torsion_atom_site_label_3
_geom_torsion_atom_site_label_4
_geom_torsion
_geom_torsion_site_symmetry_1
_geom_torsion_site_symmetry_2
_geom_torsion_site_symmetry_3
_geom_torsion_site_symmetry_4
_geom_torsion_publ_flag
O6 S1 C1 F3 176.7(8) . . . . ?
O5 S1 C1 F3 57.8(9) . . . . ?
O7 S1 C1 F3 -65.2(9) . . . . ?
O6 S1 C1 F2 -65.0(10) . . . . ?
O5 S1 C1 F2 176.1(9) . . . . ?
O7 S1 C1 F2 53.2(10) . . . . ?
O6 S1 C1 F1 56.3(9) . . . . ?
O5 S1 C1 F1 -62.6(10) . . . . ?
O7 S1 C1 F1 174.5(8) . . . . ?
O14 S2 C5 F4 176.7(8) . . . . ?
O13 S2 C5 F4 -59.0(9) . . . . ?
O12 S2 C5 F4 59.6(9) . . . . ?
O14 S2 C5 F6 57.8(9) . . . . ?
O13 S2 C5 F6 -178.0(8) . . . . ?
O12 S2 C5 F6 -59.4(8) . . . . ?
O14 S2 C5 F5 -62.0(9) . . . . ?
O13 S2 C5 F5 62.2(9) . . . . ?
O12 S2 C5 F5 -179.2(7) . . . . ?
C3 Ru1 C11 O1 -85.1(7) . . . . ?
C2 Ru1 C11 O1 3.6(6) . . . . ?
C4 Ru1 C11 O1 96.8(7) . . . . ?
C15 Ru1 C11 O1 123.0(8) . . . . ?
C14 Ru1 C11 O1 162.7(7) . . . . ?
C12 Ru1 C11 O1 -114.4(8) . . . . ?
C13 Ru1 C11 O1 -154.4(7) . . . . ?
C3 Ru1 C11 C12 29.2(6) . . . . ?
C2 Ru1 C11 C12 117.9(5) . . . . ?
C4 Ru1 C11 C12 -148.9(5) . . . . ?
C15 Ru1 C11 C12 -122.7(6) . . . . ?
C14 Ru1 C11 C12 -82.9(4) . . . . ?
C13 Ru1 C11 C12 -40.0(4) . . . . ?
C3 Ru1 C11 C15 151.9(5) . . . . ?
C2 Ru1 C11 C15 -119.4(5) . . . . ?
C4 Ru1 C11 C15 -26.2(6) . . . . ?
C14 Ru1 C11 C15 39.7(4) . . . . ?
C12 Ru1 C11 C15 122.7(6) . . . . ?
C13 Ru1 C11 C15 82.6(4) . . . . ?
O1 C11 C12 C13 -173.4(6) . . . . ?
C15 C11 C12 C13 7.9(8) . . . . ?
Ru1 C11 C12 C13 64.8(4) . . . . ?
O1 C11 C12 C21 -7.7(11) . . . . ?
C15 C11 C12 C21 173.6(7) . . . . ?
Ru1 C11 C12 C21 -129.5(7) . . . . ?
O1 C11 C12 Ru1 121.9(6) . . . . ?
C15 C11 C12 Ru1 -56.9(5) . . . . ?
C3 Ru1 C12 C11 -159.2(4) . . . . ?
C2 Ru1 C12 C11 -66.4(5) . . . . ?
C4 Ru1 C12 C11 78.2(9) . . . . ?
C15 Ru1 C12 C11 34.3(4) . . . . ?
C14 Ru1 C12 C11 77.2(4) . . . . ?
C13 Ru1 C12 C11 114.2(6) . . . . ?
C3 Ru1 C12 C13 86.6(4) . . . . ?
C2 Ru1 C12 C13 179.4(4) . . . . ?
C4 Ru1 C12 C13 -36.0(10) . . . . ?
C15 Ru1 C12 C13 -79.9(4) . . . . ?
C14 Ru1 C12 C13 -37.0(3) . . . . ?
C11 Ru1 C12 C13 -114.2(6) . . . . ?
C3 Ru1 C12 C21 -36.5(7) . . . . ?
C2 Ru1 C12 C21 56.3(7) . . . . ?
C4 Ru1 C12 C21 -159.1(8) . . . . ?
C15 Ru1 C12 C21 157.0(7) . . . . ?
C14 Ru1 C12 C21 -160.2(7) . . . . ?
C13 Ru1 C12 C21 -123.1(8) . . . . ?
C11 Ru1 C12 C21 122.7(8) . . . . ?
C11 C12 C13 C14 -5.4(7) . . . . ?
C21 C12 C13 C14 -170.8(6) . . . . ?
Ru1 C12 C13 C14 61.1(4) . . . . ?
C11 C12 C13 C31 169.2(6) . . . . ?
C21 C12 C13 C31 3.9(11) . . . . ?
Ru1 C12 C13 C31 -124.3(6) . . . . ?
C11 C12 C13 Ru1 -66.5(5) . . . . ?
C21 C12 C13 Ru1 128.1(7) . . . . ?
C3 Ru1 C13 C14 142.7(4) . . . . ?
C2 Ru1 C13 C14 -118.6(5) . . . . ?
C4 Ru1 C13 C14 47.0(5) . . . . ?
C15 Ru1 C13 C14 -38.0(4) . . . . ?
C12 Ru1 C13 C14 -117.7(5) . . . . ?
C11 Ru1 C13 C14 -79.5(4) . . . . ?
C3 Ru1 C13 C12 -99.6(4) . . . . ?
C2 Ru1 C13 C12 -0.9(7) . . . . ?
C4 Ru1 C13 C12 164.7(4) . . . . ?
C15 Ru1 C13 C12 79.7(4) . . . . ?
C14 Ru1 C13 C12 117.7(5) . . . . ?
C11 Ru1 C13 C12 38.2(4) . . . . ?
C3 Ru1 C13 C31 18.7(6) . . . . ?
C2 Ru1 C13 C31 117.4(7) . . . . ?
C4 Ru1 C13 C31 -77.0(7) . . . . ?
C15 Ru1 C13 C31 -162.0(7) . . . . ?
C14 Ru1 C13 C31 -124.0(8) . . . . ?
C12 Ru1 C13 C31 118.3(7) . . . . ?
C11 Ru1 C13 C31 156.5(7) . . . . ?
C12 C13 C14 C15 1.1(7) . . . . ?
C31 C13 C14 C15 -173.2(6) . . . . ?
Ru1 C13 C14 C15 62.0(4) . . . . ?
C12 C13 C14 C41 171.8(6) . . . . ?
C31 C13 C14 C41 -2.6(11) . . . . ?
Ru1 C13 C14 C41 -127.4(7) . . . . ?
C12 C13 C14 Ru1 -60.9(4) . . . . ?
C31 C13 C14 Ru1 124.8(7) . . . . ?
C3 Ru1 C14 C13 -47.3(5) . . . . ?
C2 Ru1 C14 C13 116.6(5) . . . . ?
C4 Ru1 C14 C13 -141.9(4) . . . . ?
C15 Ru1 C14 C13 117.2(6) . . . . ?
C12 Ru1 C14 C13 37.8(4) . . . . ?
C11 Ru1 C14 C13 79.0(4) . . . . ?
C3 Ru1 C14 C15 -164.5(4) . . . . ?
C2 Ru1 C14 C15 -0.6(7) . . . . ?
C4 Ru1 C14 C15 101.0(4) . . . . ?
C12 Ru1 C14 C15 -79.4(4) . . . . ?
C13 Ru1 C14 C15 -117.2(6) . . . . ?
C11 Ru1 C14 C15 -38.2(4) . . . . ?
C3 Ru1 C14 C41 77.0(7) . . . . ?
C2 Ru1 C14 C41 -119.2(7) . . . . ?
C4 Ru1 C14 C41 -17.6(7) . . . . ?
C15 Ru1 C14 C41 -118.6(8) . . . . ?
C12 Ru1 C14 C41 162.0(7) . . . . ?
C13 Ru1 C14 C41 124.2(8) . . . . ?
C11 Ru1 C14 C41 -156.8(7) . . . . ?
O1 C11 C15 C14 174.1(6) . . . . ?
C12 C11 C15 C14 -7.2(8) . . . . ?
Ru1 C11 C15 C14 -64.3(4) . . . . ?
O1 C11 C15 C51 9.0(12) . . . . ?
C12 C11 C15 C51 -172.4(6) . . . . ?
Ru1 C11 C15 C51 130.5(7) . . . . ?
O1 C11 C15 Ru1 -121.5(7) . . . . ?
C12 C11 C15 Ru1 57.1(5) . . . . ?
C13 C14 C15 C11 3.6(7) . . . . ?
C41 C14 C15 C11 -167.4(6) . . . . ?
Ru1 C14 C15 C11 66.5(5) . . . . ?
C13 C14 C15 C51 169.0(6) . . . . ?
C41 C14 C15 C51 -2.0(11) . . . . ?
Ru1 C14 C15 C51 -128.1(7) . . . . ?
C13 C14 C15 Ru1 -62.9(4) . . . . ?
C41 C14 C15 Ru1 126.1(7) . . . . ?
C3 Ru1 C15 C11 -75.3(10) . . . . ?
C2 Ru1 C15 C11 65.2(5) . . . . ?
C4 Ru1 C15 C11 161.3(5) . . . . ?
C14 Ru1 C15 C11 -114.5(6) . . . . ?
C12 Ru1 C15 C11 -34.1(4) . . . . ?
C13 Ru1 C15 C11 -77.2(4) . . . . ?
C3 Ru1 C15 C14 39.2(10) . . . . ?
C2 Ru1 C15 C14 179.6(4) . . . . ?
C4 Ru1 C15 C14 -84.2(5) . . . . ?
C12 Ru1 C15 C14 80.4(4) . . . . ?
C13 Ru1 C15 C14 37.3(4) . . . . ?
C11 Ru1 C15 C14 114.5(6) . . . . ?
C3 Ru1 C15 C51 159.6(9) . . . . ?
C2 Ru1 C15 C51 -59.9(7) . . . . ?
C4 Ru1 C15 C51 36.2(7) . . . . ?
C14 Ru1 C15 C51 120.4(8) . . . . ?
C12 Ru1 C15 C51 -159.2(7) . . . . ?
C13 Ru1 C15 C51 157.8(7) . . . . ?
C11 Ru1 C15 C51 -125.1(8) . . . . ?
C11 C12 C21 C26 68.0(10) . . . . ?
C13 C12 C21 C26 -129.1(8) . . . . ?
Ru1 C12 C21 C26 -31.6(10) . . . . ?
C11 C12 C21 C22 -108.8(8) . . . . ?
C13 C12 C21 C22 54.0(10) . . . . ?
Ru1 C12 C21 C22 151.5(6) . . . . ?
C26 C21 C22 C23 1.6(12) . . . . ?
C12 C21 C22 C23 178.5(7) . . . . ?
C21 C22 C23 C24 -1.2(13) . . . . ?
C22 C23 C24 C25 -0.3(14) . . . . ?
C23 C24 C25 C26 1.3(15) . . . . ?
C22 C21 C26 C25 -0.6(12) . . . . ?
C12 C21 C26 C25 -177.5(7) . . . . ?
C24 C25 C26 C21 -0.8(14) . . . . ?
C14 C13 C31 C32 40.2(10) . . . . ?
C12 C13 C31 C32 -133.3(7) . . . . ?
Ru1 C13 C31 C32 135.5(6) . . . . ?
C14 C13 C31 C36 -145.1(7) . . . . ?
C12 C13 C31 C36 41.5(10) . . . . ?
Ru1 C13 C31 C36 -49.7(9) . . . . ?
C36 C31 C32 C33 0.1(11) . . . . ?
C13 C31 C32 C33 175.0(7) . . . . ?
C31 C32 C33 C34 1.0(12) . . . . ?
C32 C33 C34 C35 -2.5(14) . . . . ?
C33 C34 C35 C36 2.8(14) . . . . ?
C34 C35 C36 C31 -1.6(12) . . . . ?
C32 C31 C36 C35 0.2(11) . . . . ?
C13 C31 C36 C35 -174.6(7) . . . . ?
C13 C14 C41 C42 -118.1(8) . . . . ?
C15 C14 C41 C42 51.2(10) . . . . ?
Ru1 C14 C41 C42 143.9(6) . . . . ?
C13 C14 C41 C46 59.0(11) . . . . ?
C15 C14 C41 C46 -131.7(7) . . . . ?
Ru1 C14 C41 C46 -39.0(10) . . . . ?
C46 C41 C42 C43 -0.5(12) . . . . ?
C14 C41 C42 C43 176.7(7) . . . . ?
C41 C42 C43 C44 0.4(14) . . . . ?
C42 C43 C44 C45 0.2(14) . . . . ?
C43 C44 C45 C46 -0.7(14) . . . . ?
C44 C45 C46 C41 0.5(13) . . . . ?
C42 C41 C46 C45 0.1(12) . . . . ?
C14 C41 C46 C45 -177.0(7) . . . . ?
C11 C15 C51 C56 -135.6(9) . . . . ?
C14 C15 C51 C56 61.8(11) . . . . ?
Ru1 C15 C51 C56 -33.6(11) . . . . ?
C11 C15 C51 C52 46.9(11) . . . . ?
C14 C15 C51 C52 -115.7(8) . . . . ?
Ru1 C15 C51 C52 148.9(6) . . . . ?
C56 C51 C52 C53 -1.8(12) . . . . ?
C15 C51 C52 C53 175.8(7) . . . . ?
C51 C52 C53 C54 -0.5(13) . . . . ?
C52 C53 C54 C55 2.5(15) . . . . ?
C53 C54 C55 C56 -2.3(16) . . . . ?
C52 C51 C56 C55 2.1(13) . . . . ?
C15 C51 C56 C55 -175.4(9) . . . . ?
C54 C55 C56 C51 -0.1(16) . . . . ?
C8 Ru2 C61 O8 94.0(7) . . . . ?
C6 Ru2 C61 O8 1.9(6) . . . . ?
C7 Ru2 C61 O8 -90.5(7) . . . . ?
C64 Ru2 C61 O8 163.4(7) . . . . ?
C63 Ru2 C61 O8 -153.7(7) . . . . ?
C62 Ru2 C61 O8 -113.7(8) . . . . ?
C65 Ru2 C61 O8 123.2(8) . . . . ?
C8 Ru2 C61 C65 -29.2(6) . . . . ?
C6 Ru2 C61 C65 -121.3(4) . . . . ?
C7 Ru2 C61 C65 146.3(5) . . . . ?
C64 Ru2 C61 C65 40.2(4) . . . . ?
C63 Ru2 C61 C65 83.1(4) . . . . ?
C62 Ru2 C61 C65 123.1(6) . . . . ?
C8 Ru2 C61 C62 -152.3(5) . . . . ?
C6 Ru2 C61 C62 115.5(5) . . . . ?
C7 Ru2 C61 C62 23.2(6) . . . . ?
C64 Ru2 C61 C62 -83.0(4) . . . . ?
C63 Ru2 C61 C62 -40.0(4) . . . . ?
C65 Ru2 C61 C62 -123.1(6) . . . . ?
O8 C61 C62 C63 -175.3(6) . . . . ?
C65 C61 C62 C63 7.4(8) . . . . ?
Ru2 C61 C62 C63 63.6(5) . . . . ?
O8 C61 C62 C71 -7.1(11) . . . . ?
C65 C61 C62 C71 175.6(7) . . . . ?
Ru2 C61 C62 C71 -128.3(7) . . . . ?
O8 C61 C62 Ru2 121.1(6) . . . . ?
C65 C61 C62 Ru2 -56.1(5) . . . . ?
C8 Ru2 C62 C61 71.9(9) . . . . ?
C6 Ru2 C62 C61 -69.4(5) . . . . ?
C7 Ru2 C62 C61 -163.9(4) . . . . ?
C64 Ru2 C62 C61 76.7(4) . . . . ?
C63 Ru2 C62 C61 114.0(6) . . . . ?
C65 Ru2 C62 C61 33.8(4) . . . . ?
C8 Ru2 C62 C63 -42.1(9) . . . . ?
C6 Ru2 C62 C63 176.6(4) . . . . ?
C7 Ru2 C62 C63 82.2(4) . . . . ?
C64 Ru2 C62 C63 -37.3(4) . . . . ?
C65 Ru2 C62 C63 -80.2(4) . . . . ?
C61 Ru2 C62 C63 -114.0(6) . . . . ?
C8 Ru2 C62 C71 -165.1(7) . . . . ?
C6 Ru2 C62 C71 53.7(6) . . . . ?
C7 Ru2 C62 C71 -40.8(7) . . . . ?
C64 Ru2 C62 C71 -160.3(7) . . . . ?
C63 Ru2 C62 C71 -123.0(7) . . . . ?
C65 Ru2 C62 C71 156.8(7) . . . . ?
C61 Ru2 C62 C71 123.0(8) . . . . ?
C61 C62 C63 C64 -4.5(8) . . . . ?
C71 C62 C63 C64 -172.2(7) . . . . ?
Ru2 C62 C63 C64 62.4(5) . . . . ?
C61 C62 C63 C81 168.1(6) . . . . ?
C71 C62 C63 C81 0.4(12) . . . . ?
Ru2 C62 C63 C81 -124.9(7) . . . . ?
C61 C62 C63 Ru2 -66.9(5) . . . . ?
C71 C62 C63 Ru2 125.4(7) . . . . ?
C8 Ru2 C63 C64 45.9(5) . . . . ?
C6 Ru2 C63 C64 -122.6(5) . . . . ?
C7 Ru2 C63 C64 139.6(4) . . . . ?
C62 Ru2 C63 C64 -117.2(5) . . . . ?
C65 Ru2 C63 C64 -37.6(4) . . . . ?
C61 Ru2 C63 C64 -78.7(4) . . . . ?
C8 Ru2 C63 C62 163.1(4) . . . . ?
C6 Ru2 C63 C62 -5.4(6) . . . . ?
C7 Ru2 C63 C62 -103.2(4) . . . . ?
C64 Ru2 C63 C62 117.2(5) . . . . ?
C65 Ru2 C63 C62 79.6(4) . . . . ?
C61 Ru2 C63 C62 38.4(4) . . . . ?
C8 Ru2 C63 C81 -76.6(7) . . . . ?
C6 Ru2 C63 C81 114.9(7) . . . . ?
C7 Ru2 C63 C81 17.1(7) . . . . ?
C64 Ru2 C63 C81 -122.5(8) . . . . ?
C62 Ru2 C63 C81 120.3(8) . . . . ?
C65 Ru2 C63 C81 -160.0(7) . . . . ?
C61 Ru2 C63 C81 158.8(7) . . . . ?
C62 C63 C64 C65 0.0(8) . . . . ?
C81 C63 C64 C65 -172.4(6) . . . . ?
Ru2 C63 C64 C65 62.8(5) . . . . ?
C62 C63 C64 C91 169.8(7) . . . . ?
C81 C63 C64 C91 -2.7(11) . . . . ?
Ru2 C63 C64 C91 -127.4(7) . . . . ?
C62 C63 C64 Ru2 -62.8(5) . . . . ?
C81 C63 C64 Ru2 124.8(7) . . . . ?
C8 Ru2 C64 C63 -143.7(4) . . . . ?
C6 Ru2 C64 C63 114.6(6) . . . . ?
C7 Ru2 C64 C63 -49.2(5) . . . . ?
C62 Ru2 C64 C63 38.0(4) . . . . ?
C65 Ru2 C64 C63 117.9(5) . . . . ?
C61 Ru2 C64 C63 79.6(4) . . . . ?
C8 Ru2 C64 C65 98.4(4) . . . . ?
C6 Ru2 C64 C65 -3.3(7) . . . . ?
C7 Ru2 C64 C65 -167.1(4) . . . . ?
C63 Ru2 C64 C65 -117.9(5) . . . . ?
C62 Ru2 C64 C65 -79.9(4) . . . . ?
C61 Ru2 C64 C65 -38.3(4) . . . . ?
C8 Ru2 C64 C91 -21.8(7) . . . . ?
C6 Ru2 C64 C91 -123.5(7) . . . . ?
C7 Ru2 C64 C91 72.7(7) . . . . ?
C63 Ru2 C64 C91 121.9(8) . . . . ?
C62 Ru2 C64 C91 159.9(7) . . . . ?
C65 Ru2 C64 C91 -120.2(8) . . . . ?
C61 Ru2 C64 C91 -158.4(7) . . . . ?
O8 C61 C65 C64 175.6(7) . . . . ?
C62 C61 C65 C64 -7.4(8) . . . . ?
Ru2 C61 C65 C64 -63.3(4) . . . . ?
O8 C61 C65 C101 9.6(12) . . . . ?
C62 C61 C65 C101 -173.4(6) . . . . ?
Ru2 C61 C65 C101 130.7(7) . . . . ?
O8 C61 C65 Ru2 -121.1(7) . . . . ?
C62 C61 C65 Ru2 55.9(5) . . . . ?
C63 C64 C65 C61 4.5(7) . . . . ?
C91 C64 C65 C61 -165.5(6) . . . . ?
Ru2 C64 C65 C61 66.8(5) . . . . ?
C63 C64 C65 C101 170.4(6) . . . . ?
C91 C64 C65 C101 0.4(11) . . . . ?
Ru2 C64 C65 C101 -127.4(7) . . . . ?
C63 C64 C65 Ru2 -62.3(5) . . . . ?
C91 C64 C65 Ru2 127.7(7) . . . . ?
C8 Ru2 C65 C61 158.8(4) . . . . ?
C6 Ru2 C65 C61 64.2(5) . . . . ?
C7 Ru2 C65 C61 -84.4(9) . . . . ?
C64 Ru2 C65 C61 -113.9(5) . . . . ?
C63 Ru2 C65 C61 -77.0(4) . . . . ?
C62 Ru2 C65 C61 -34.1(4) . . . . ?
C8 Ru2 C65 C64 -87.3(4) . . . . ?
C6 Ru2 C65 C64 178.1(4) . . . . ?
C7 Ru2 C65 C64 29.5(10) . . . . ?
C63 Ru2 C65 C64 36.9(4) . . . . ?
C62 Ru2 C65 C64 79.8(4) . . . . ?
C61 Ru2 C65 C64 113.9(5) . . . . ?
C8 Ru2 C65 C101 34.1(7) . . . . ?
C6 Ru2 C65 C101 -60.6(7) . . . . ?
C7 Ru2 C65 C101 150.9(8) . . . . ?
C64 Ru2 C65 C101 121.3(8) . . . . ?
C63 Ru2 C65 C101 158.2(7) . . . . ?
C62 Ru2 C65 C101 -158.8(7) . . . . ?
C61 Ru2 C65 C101 -124.8(8) . . . . ?
C61 C62 C71 C76 135.7(8) . . . . ?
C63 C62 C71 C76 -58.7(11) . . . . ?
Ru2 C62 C71 C76 36.1(10) . . . . ?
C61 C62 C71 C72 -48.9(10) . . . . ?
C63 C62 C71 C72 116.7(8) . . . . ?
Ru2 C62 C71 C72 -148.6(6) . . . . ?
C76 C71 C72 C73 -0.5(12) . . . . ?
C62 C71 C72 C73 -176.1(7) . . . . ?
C71 C72 C73 C74 0.1(13) . . . . ?
C72 C73 C74 C75 0.4(14) . . . . ?
C73 C74 C75 C76 -0.6(16) . . . . ?
C74 C75 C76 C71 0.2(16) . . . . ?
C72 C71 C76 C75 0.3(13) . . . . ?
C62 C71 C76 C75 175.8(8) . . . . ?
C64 C63 C81 C86 -61.4(11) . . . . ?
C62 C63 C81 C86 127.3(8) . . . . ?
Ru2 C63 C81 C86 33.4(11) . . . . ?
C64 C63 C81 C82 117.7(9) . . . . ?
C62 C63 C81 C82 -53.5(10) . . . . ?
Ru2 C63 C81 C82 -147.5(7) . . . . ?
C86 C81 C82 C83 0.6(13) . . . . ?
C63 C81 C82 C83 -178.6(8) . . . . ?
C81 C82 C83 C84 0.0(16) . . . . ?
C82 C83 C84 C85 -0.6(17) . . . . ?
C83 C84 C85 C86 0.4(17) . . . . ?
C84 C85 C86 C81 0.3(15) . . . . ?
C82 C81 C86 C85 -0.8(13) . . . . ?
C63 C81 C86 C85 178.4(8) . . . . ?
C63 C64 C91 C96 76.8(11) . . . . ?
C65 C64 C91 C96 -114.9(9) . . . . ?
Ru2 C64 C91 C96 -19.3(12) . . . . ?
C63 C64 C91 C92 -103.3(9) . . . . ?
C65 C64 C91 C92 65.0(10) . . . . ?
Ru2 C64 C91 C92 160.6(6) . . . . ?
C96 C91 C92 C93 -1.4(15) . . . . ?
C64 C91 C92 C93 178.6(9) . . . . ?
C91 C92 C93 C94 1.0(18) . . . . ?
C92 C93 C94 C95 0.4(18) . . . . ?
C93 C94 C95 C96 -1.4(18) . . . . ?
C92 C91 C96 C95 0.5(15) . . . . ?
C64 C91 C96 C95 -179.6(9) . . . . ?
C94 C95 C96 C91 0.9(18) . . . . ?
C61 C65 C101 C102 71.2(11) . . . . ?
C64 C65 C101 C102 -92.0(10) . . . . ?
Ru2 C65 C101 C102 173.3(7) . . . . ?
C61 C65 C101 C106 -107.8(9) . . . . ?
C64 C65 C101 C106 89.0(10) . . . . ?
Ru2 C65 C101 C106 -5.7(11) . . . . ?
C106 C101 C102 C103 -4.4(15) . . . . ?
C65 C101 C102 C103 176.6(9) . . . . ?
C101 C102 C103 C104 4.0(18) . . . . ?
C102 C103 C104 C105 -2.5(19) . . . . ?
C103 C104 C105 C106 1.6(18) . . . . ?
C102 C101 C106 C105 3.4(13) . . . . ?
C65 C101 C106 C105 -177.6(8) . . . . ?
C104 C105 C106 C101 -2.0(16) . . . . ?
C206 C201 C202 C203 0.2(18) . . . . ?
C201 C202 C203 C204 1.8(19) . . . . ?
C202 C203 C204 C205 -0.8(19) . . . . ?
C203 C204 C205 C206 -2.2(19) . . . . ?
C202 C201 C206 C205 -3.2(18) . . . . ?
C204 C205 C206 C201 4.1(18) . . . . ?
C306 C301 C302 C303 0(2) . . . . ?
C301 C302 C303 C304 1(2) . . . . ?
C302 C303 C304 C305 -2(3) . . . . ?
C303 C304 C305 C306 3(3) . . . . ?
C302 C301 C306 C305 1(3) . . . . ?
C304 C305 C306 C301 -2(3) . . . . ?
C403 C401 C402 C403 2.0(19) . . . 3_465 ?
C402 C401 C403 C402 -2(2) . . . 3_465 ?
C503 C501 C502 C503 -12(4) 3_466 . . . ?
C501 C502 C503 C501 12(4) . . . 3_466 ?
